data_7134662
loop_
_publ_author_name
'Xu, Ke'
'Zhao, Jiayi'
'Lin, Kejun'
'Zhu, Tingshun'

_publ_section_title
;
 Carbene-organocatalyzed enantioselective [5+5] annulation of dienols and
 dienals towards tetrahydroisochromen-1-ones.
;
_journal_issue 57
_journal_name_full 'Chemical communications (Cambridge, England)'
_journal_page_first 10602
_journal_page_last 10605
_journal_paper_doi 10.1039/d5cc02347e
_journal_volume 61
_journal_year 2025
_chemical_formula_moiety 'C32 H31 N O7'
_chemical_formula_sum 'C32 H31 N O7'
_chemical_formula_weight 541.58
_space_group_crystal_system monoclinic
_space_group_IT_number 14
_space_group_name_Hall '-P 2ybc'
_space_group_name_H-M_alt 'P 1 21/c 1'
_atom_sites_solution_hydrogens geom
_atom_sites_solution_primary dual
_audit_creation_date 2023-02-25
_audit_creation_method
;
Olex2 1.5
(compiled 2023.02.24 svn.rf166f9f3 for OlexSys, GUI svn.r6725)
;
_audit_update_record
;
2023-02-25 deposited with the CCDC.	2025-06-03 downloaded from the CCDC.
;
_cell_angle_alpha 90
_cell_angle_beta 104.258(2)
_cell_angle_gamma 90
_cell_formula_units_Z 4
_cell_length_a 8.2745(2)
_cell_length_b 33.3961(7)
_cell_length_c 10.3175(2)
_cell_measurement_reflns_used 6032
_cell_measurement_temperature 149.99(10)
_cell_measurement_theta_max 73.9400
_cell_measurement_theta_min 4.6370
_cell_volume 2763.27(11)
_computing_cell_refinement 'CrysAlisPro 1.171.39.33c (Rigaku OD, 2017)'
_computing_data_collection 'CrysAlisPro 1.171.39.33c (Rigaku OD, 2017)'
_computing_data_reduction 'CrysAlisPro 1.171.39.33c (Rigaku OD, 2017)'
_computing_molecular_graphics 'Olex2 1.5 (Dolomanov et al., 2009)'
_computing_publication_material 'Olex2 1.5 (Dolomanov et al., 2009)'
_computing_structure_refinement 'SHELXL 2018/3 (Sheldrick, 2015)'
_computing_structure_solution 'SHELXT 2014/5 (Sheldrick, 2014)'
_diffrn_ambient_environment N~2~
_diffrn_ambient_temperature 149.99(10)
_diffrn_detector 'CCD plate'
_diffrn_measured_fraction_theta_full 1.000
_diffrn_measured_fraction_theta_max 0.965
_diffrn_measurement_details
;
List of Runs (angles in degrees, time in seconds):

  # Type    Start    End  Width  t~exp~   \w     \q     \k     \f   Frames
#--------------------------------------------------------------------------
  1  \w    -13.00  31.00   0.50    1.00    --    0.00 -82.00 -30.00   88
  2  \w     -1.00  30.00   0.50    1.00    --    0.00 -82.00-120.00   62
  3  \w    -26.00  25.00   0.50    1.00    --    0.00 -82.00 120.00  102
  4  \w      0.00  25.00   0.50    1.00    --    0.00 -82.00-150.00   50
  5  \w     23.00  52.00   0.50    4.50    --   95.80 -77.00 -60.00   58
  6  \w     56.00 103.00   0.50    4.50    --   95.80 -77.00 -60.00   94
  7  \w     29.00 103.00   0.50    4.50    --   95.80 -61.00 150.00  148
  8  \w     72.00 182.00   0.50    4.50    --   95.80  15.00   0.00  220
  9  \w      7.00 125.00   0.50    4.50    --   95.80 -77.00 150.00  236
 10  \w     76.00 176.00   0.50    4.50    --   95.80  45.00  60.00  200
 11  \w    151.00 177.00   0.50    4.50    --   95.80  61.00-120.00   52
 12  \w     66.00  93.00   0.50    4.50    --   95.80 -61.00-150.00   54
 13  \w     78.00 112.00   0.50    4.50    --   95.80  61.00-120.00   68
;
_diffrn_measurement_device 'four-circle diffractometer'
_diffrn_measurement_device_type 'XtaLAB AFC12 (RINC): Kappa single'
_diffrn_measurement_method '\w scans'
_diffrn_orient_matrix_type 'CrysAlisPro convention (1999,Acta A55,543-557)'
_diffrn_orient_matrix_UB_11 -0.0107719000
_diffrn_orient_matrix_UB_12 -0.0367663000
_diffrn_orient_matrix_UB_13 0.0876677000
_diffrn_orient_matrix_UB_21 -0.0644489000
_diffrn_orient_matrix_UB_22 -0.0254831000
_diffrn_orient_matrix_UB_23 -0.1268188000
_diffrn_orient_matrix_UB_31 0.1804722000
_diffrn_orient_matrix_UB_32 -0.0112907000
_diffrn_orient_matrix_UB_33 0.0003379000
_diffrn_radiation_monochromator mirror
_diffrn_radiation_probe x-ray
_diffrn_radiation_type 'Cu K\a'
_diffrn_radiation_wavelength 1.54184
_diffrn_reflns_av_R_equivalents 0.0340
_diffrn_reflns_av_unetI/netI 0.0406
_diffrn_reflns_Laue_measured_fraction_full 1.000
_diffrn_reflns_Laue_measured_fraction_max 0.965
_diffrn_reflns_limit_h_max 10
_diffrn_reflns_limit_h_min -9
_diffrn_reflns_limit_k_max 41
_diffrn_reflns_limit_k_min -35
_diffrn_reflns_limit_l_max 11
_diffrn_reflns_limit_l_min -12
_diffrn_reflns_number 15386
_diffrn_reflns_point_group_measured_fraction_full 1.000
_diffrn_reflns_point_group_measured_fraction_max 0.965
_diffrn_reflns_theta_full 67.684
_diffrn_reflns_theta_max 74.719
_diffrn_reflns_theta_min 4.616
_diffrn_source 'Rotating-anode X-ray tube'
_diffrn_source_type 'Rigaku (Cu) X-ray Source'
_exptl_absorpt_coefficient_mu 0.752
_exptl_absorpt_correction_T_max 1.00000
_exptl_absorpt_correction_T_min 0.74881
_exptl_absorpt_correction_type multi-scan
_exptl_absorpt_process_details
;
CrysAlisPro 1.171.39.33c (Rigaku Oxford Diffraction, 2017)
Empirical absorption correction using spherical harmonics,
 implemented in SCALE3 ABSPACK scaling algorithm.
;
_exptl_crystal_colour 'clear light colourless'
_exptl_crystal_colour_lustre clear
_exptl_crystal_colour_modifier light
_exptl_crystal_colour_primary colourless
_exptl_crystal_density_diffrn 1.302
_exptl_crystal_description block
_exptl_crystal_F_000 1144
_exptl_crystal_size_max 0.1
_exptl_crystal_size_mid 0.1
_exptl_crystal_size_min 0.1
_refine_diff_density_max 0.195
_refine_diff_density_min -0.225
_refine_diff_density_rms 0.044
_refine_ls_extinction_method none
_refine_ls_goodness_of_fit_ref 1.073
_refine_ls_hydrogen_treatment constr
_refine_ls_matrix_type full
_refine_ls_number_parameters 365
_refine_ls_number_reflns 5479
_refine_ls_number_restraints 0
_refine_ls_restrained_S_all 1.073
_refine_ls_R_factor_all 0.0511
_refine_ls_R_factor_gt 0.0414
_refine_ls_shift/su_max 0.001
_refine_ls_shift/su_mean 0.000
_refine_ls_structure_factor_coef Fsqd
_refine_ls_weighting_details 'w=1/[\s^2^(Fo^2^)+(0.0402P)^2^+1.0117P] where P=(Fo^2^+2Fc^2^)/3'
_refine_ls_weighting_scheme calc
_refine_ls_wR_factor_gt 0.1033
_refine_ls_wR_factor_ref 0.1079
_reflns_Friedel_coverage 0.000
_reflns_number_gt 4552
_reflns_number_total 5479
_reflns_threshold_expression 'I > 2\s(I)'
_cod_data_source_file d5cc02347e2.cif
_cod_data_source_block tr3_collect
_cod_depositor_comments 'Adding full bibliography for 7134660--7134669.cif.'
_cod_database_code 7134662
_shelx_shelxl_version_number 2018/3
_chemical_oxdiff_formula 'C128 H124 N4 O28 '
_shelx_space_group_comment
;
The symmetry employed for this shelxl refinement is uniquely defined
by the following loop, which should always be used as a source of
symmetry information in preference to the above space-group names.
They are only intended as comments.
;
_shelx_estimated_absorpt_t_max 0.929
_shelx_estimated_absorpt_t_min 0.929
_reflns_odcompleteness_completeness 99.96
_reflns_odcompleteness_iscentric 1
_reflns_odcompleteness_theta 66.97
_olex2_refinement_description
;
1. Fixed Uiso
 At 1.2 times of:
  All C(H) groups
 At 1.5 times of:
  All C(H,H,H) groups
2.a Ternary CH refined with riding coordinates:
 C1(H1), C2(H2), C3(H3), C30(H30), C6(H6)
2.b Aromatic/amide H refined with riding coordinates:
 C5(H5), C8(H8), C23(H23), C11(H11), C27(H27), C24(H24), C9(H9), C26(H26),
 C21(H21), C10(H10), C17(H17), C20(H20), C19(H19), C18(H18)
2.c Idealised Me refined as rotating group:
 C36(H36A,H36B,H36C), C35(H35A,H35B,H35C), C39(H39A,H39B,H39C), C29(H29A,H29B,
 H29C)
;
_olex2_submission_special_instructions 'No special instructions were received'
_oxdiff_exptl_absorpt_empirical_details
;
Empirical correction (ABSPACK) includes:
- Absorption correction using spherical harmonics
- Frame scaling
;
_oxdiff_exptl_absorpt_empirical_full_max 1.485
_oxdiff_exptl_absorpt_empirical_full_min 0.552

loop_
_space_group_symop_operation_xyz
'x, y, z'
'-x, y+1/2, -z+1/2'
'-x, -y, -z'
'x, -y-1/2, z-1/2'

loop_
_atom_site_label
_atom_site_type_symbol
_atom_site_fract_x
_atom_site_fract_y
_atom_site_fract_z
_atom_site_U_iso_or_equiv
_atom_site_adp_type
_atom_site_occupancy
_atom_site_site_symmetry_order
_atom_site_calc_flag
_atom_site_refinement_flags_posn
_atom_site_refinement_flags_adp
_atom_site_refinement_flags_occupancy
_atom_site_disorder_assembly
_atom_site_disorder_group
O38 O 0.75270(14) 0.54499(3) 0.45523(11) 0.0318(3) Uani 1 1 d . . . . .
O40 O 0.57752(13) 0.59718(3) 0.43145(11) 0.0331(3) Uani 1 1 d . . . . .
O34 O 1.07847(14) 0.53312(3) 0.72540(12) 0.0346(3) Uani 1 1 d . . . . .
O32 O 0.97021(14) 0.55115(4) 0.98667(11) 0.0347(3) Uani 1 1 d . . . . .
O28 O 1.02445(16) 0.69682(4) 0.08761(12) 0.0396(3) Uani 1 1 d . . . . .
O15 O 0.36907(15) 0.57446(4) 0.64706(12) 0.0408(3) Uani 1 1 d . . . . .
O14 O 0.20947(14) 0.61756(4) 0.71243(14) 0.0433(3) Uani 1 1 d . . . . .
N13 N 0.33538(16) 0.59696(4) 0.73088(14) 0.0293(3) Uani 1 1 d . . . . .
C12 C 0.45195(18) 0.60011(4) 0.86270(14) 0.0237(3) Uani 1 1 d . . . . .
C1 C 0.68624(17) 0.61937(4) 0.75350(14) 0.0215(3) Uani 1 1 d . . . . .
H1 H 0.591976 0.615763 0.672514 0.026 Uiso 1 1 calc R U . . .
C7 C 0.61796(17) 0.61023(4) 0.87324(14) 0.0218(3) Uani 1 1 d . . . . .
C2 C 0.83159(17) 0.59295(4) 0.73250(14) 0.0214(3) Uani 1 1 d . . . . .
H2 H 0.936041 0.602326 0.796513 0.026 Uiso 1 1 calc R U . . .
C4 C 0.85599(18) 0.64605(4) 0.56127(15) 0.0231(3) Uani 1 1 d . . . . .
C3 C 0.84930(18) 0.60148(4) 0.58893(14) 0.0220(3) Uani 1 1 d . . . . .
H3 H 0.956891 0.589424 0.580576 0.026 Uiso 1 1 calc R U . . .
C37 C 0.70972(19) 0.58229(4) 0.48343(15) 0.0236(3) Uani 1 1 d . . . . .
C22 C 0.90704(18) 0.65820(4) 0.43897(15) 0.0241(3) Uani 1 1 d . . . . .
C5 C 0.81239(18) 0.67319(4) 0.64092(15) 0.0250(3) Uani 1 1 d . . . . .
H5 H 0.829654 0.700566 0.623265 0.030 Uiso 1 1 calc R U . . .
C30 C 0.81001(18) 0.54789(4) 0.75970(15) 0.0237(3) Uani 1 1 d . . . . .
H30 H 0.694609 0.539136 0.713548 0.028 Uiso 1 1 calc R U . . .
C8 C 0.71413(19) 0.61551(5) 1.00416(15) 0.0269(3) Uani 1 1 d . . . . .
H8 H 0.827967 0.622883 1.017749 0.032 Uiso 1 1 calc R U . . .
C31 C 0.84381(19) 0.53875(4) 0.91103(16) 0.0278(3) Uani 1 1 d . . . . .
C6 C 0.73817(18) 0.66395(4) 0.75632(15) 0.0235(3) Uani 1 1 d . . . . .
H6 H 0.824904 0.668985 0.841153 0.028 Uiso 1 1 calc R U . . .
C33 C 0.93829(19) 0.52099(5) 0.71630(16) 0.0280(3) Uani 1 1 d . . . . .
C16 C 0.5890(2) 0.69043(4) 0.75556(16) 0.0275(3) Uani 1 1 d . . . . .
C23 C 1.03367(19) 0.63912(5) 0.39482(16) 0.0279(3) Uani 1 1 d . . . . .
H23 H 1.090871 0.617242 0.444694 0.034 Uiso 1 1 calc R U . . .
C11 C 0.3827(2) 0.59466(5) 0.97086(17) 0.0301(3) Uani 1 1 d . . . . .
H11 H 0.268498 0.587711 0.957779 0.036 Uiso 1 1 calc R U . . .
C27 C 0.8258(2) 0.69017(5) 0.36183(16) 0.0297(3) Uani 1 1 d . . . . .
H27 H 0.738341 0.703623 0.388887 0.036 Uiso 1 1 calc R U . . .
C24 C 1.0782(2) 0.65140(5) 0.27922(16) 0.0310(4) Uani 1 1 d . . . . .
H24 H 1.165447 0.638069 0.251552 0.037 Uiso 1 1 calc R U . . .
C25 C 0.9953(2) 0.68301(5) 0.20472(16) 0.0300(3) Uani 1 1 d . . . . .
C9 C 0.6494(2) 0.61037(5) 1.11412(16) 0.0330(4) Uani 1 1 d . . . . .
H9 H 0.718800 0.614247 1.201391 0.040 Uiso 1 1 calc R U . . .
C26 C 0.8694(2) 0.70259(5) 0.24767(16) 0.0326(4) Uani 1 1 d . . . . .
H26 H 0.813240 0.724625 0.198042 0.039 Uiso 1 1 calc R U . . .
C21 C 0.4507(2) 0.69046(5) 0.64650(19) 0.0355(4) Uani 1 1 d . . . . .
H21 H 0.452744 0.675099 0.569419 0.043 Uiso 1 1 calc R U . . .
C36 C 0.7214(2) 0.51252(5) 0.95597(18) 0.0361(4) Uani 1 1 d . . . . .
H36A H 0.713792 0.486656 0.910000 0.054 Uiso 1 1 calc R U . . .
H36B H 0.611608 0.525424 0.934581 0.054 Uiso 1 1 calc R U . . .
H36C H 0.758513 0.508309 1.052767 0.054 Uiso 1 1 calc R U . . .
C10 C 0.4838(2) 0.59957(5) 1.09824(17) 0.0342(4) Uani 1 1 d . . . . .
H10 H 0.440165 0.595589 1.174247 0.041 Uiso 1 1 calc R U . . .
C35 C 0.8892(2) 0.47861(5) 0.67526(19) 0.0364(4) Uani 1 1 d . . . . .
H35A H 0.961982 0.468170 0.621248 0.055 Uiso 1 1 calc R U . . .
H35B H 0.773155 0.478065 0.622562 0.055 Uiso 1 1 calc R U . . .
H35C H 0.900374 0.461972 0.755240 0.055 Uiso 1 1 calc R U . . .
C17 C 0.5842(3) 0.71348(5) 0.8667(2) 0.0418(4) Uani 1 1 d . . . . .
H17 H 0.677693 0.713950 0.941678 0.050 Uiso 1 1 calc R U . . .
C39 C 0.6283(2) 0.52270(5) 0.36030(19) 0.0397(4) Uani 1 1 d . . . . .
H39A H 0.605610 0.536011 0.273029 0.060 Uiso 1 1 calc R U . . .
H39B H 0.525494 0.521430 0.391195 0.060 Uiso 1 1 calc R U . . .
H39C H 0.669150 0.495504 0.352130 0.060 Uiso 1 1 calc R U . . .
C20 C 0.3098(2) 0.71271(6) 0.6494(2) 0.0486(5) Uani 1 1 d . . . . .
H20 H 0.215714 0.712417 0.574854 0.058 Uiso 1 1 calc R U . . .
C29 C 1.1539(3) 0.67803(7) 0.0413(2) 0.0500(5) Uani 1 1 d . . . . .
H29A H 1.161937 0.690414 -0.042939 0.075 Uiso 1 1 calc R U . . .
H29B H 1.128889 0.649457 0.026843 0.075 Uiso 1 1 calc R U . . .
H29C H 1.259969 0.681260 0.108237 0.075 Uiso 1 1 calc R U . . .
C19 C 0.3070(3) 0.73525(6) 0.7609(3) 0.0580(6) Uani 1 1 d . . . . .
H19 H 0.210703 0.750434 0.763227 0.070 Uiso 1 1 calc R U . . .
C18 C 0.4435(3) 0.73579(6) 0.8686(3) 0.0586(6) Uani 1 1 d . . . . .
H18 H 0.441314 0.751547 0.944829 0.070 Uiso 1 1 calc R U . . .

loop_
_atom_site_aniso_label
_atom_site_aniso_U_11
_atom_site_aniso_U_22
_atom_site_aniso_U_33
_atom_site_aniso_U_23
_atom_site_aniso_U_13
_atom_site_aniso_U_12
O38 0.0325(6) 0.0237(5) 0.0358(6) -0.0079(5) 0.0016(5) 0.0011(4)
O40 0.0288(6) 0.0356(6) 0.0308(6) -0.0047(5) -0.0006(5) 0.0066(5)
O34 0.0276(6) 0.0302(6) 0.0482(7) 0.0056(5) 0.0137(5) 0.0047(5)
O32 0.0297(6) 0.0395(6) 0.0314(6) 0.0069(5) 0.0008(5) 0.0058(5)
O28 0.0499(7) 0.0421(7) 0.0328(6) 0.0042(5) 0.0214(5) -0.0066(6)
O15 0.0416(7) 0.0462(7) 0.0340(6) -0.0089(6) 0.0082(5) -0.0181(6)
O14 0.0250(6) 0.0427(7) 0.0550(8) 0.0148(6) -0.0037(5) 0.0002(5)
N13 0.0244(7) 0.0298(7) 0.0318(7) 0.0052(6) 0.0032(5) -0.0076(5)
C12 0.0248(7) 0.0212(7) 0.0242(7) 0.0022(6) 0.0043(6) 0.0013(6)
C1 0.0209(7) 0.0221(7) 0.0208(7) 0.0008(5) 0.0037(5) 0.0004(5)
C7 0.0214(7) 0.0183(7) 0.0256(7) 0.0011(6) 0.0056(6) 0.0020(5)
C2 0.0197(7) 0.0212(7) 0.0222(7) 0.0009(6) 0.0033(5) -0.0003(5)
C4 0.0214(7) 0.0220(7) 0.0254(7) 0.0009(6) 0.0049(6) -0.0003(5)
C3 0.0209(7) 0.0204(7) 0.0245(7) 0.0006(6) 0.0052(6) 0.0013(5)
C37 0.0265(8) 0.0222(7) 0.0229(7) 0.0007(6) 0.0075(6) 0.0013(6)
C22 0.0248(7) 0.0218(7) 0.0261(7) -0.0010(6) 0.0074(6) -0.0028(6)
C5 0.0266(7) 0.0212(7) 0.0279(8) 0.0014(6) 0.0077(6) -0.0016(6)
C30 0.0215(7) 0.0225(7) 0.0264(7) 0.0024(6) 0.0041(6) 0.0005(6)
C8 0.0274(8) 0.0279(8) 0.0238(7) 0.0011(6) 0.0032(6) -0.0023(6)
C31 0.0280(8) 0.0247(7) 0.0308(8) 0.0062(6) 0.0075(6) 0.0077(6)
C6 0.0269(7) 0.0211(7) 0.0234(7) -0.0002(6) 0.0076(6) -0.0011(6)
C33 0.0290(8) 0.0244(7) 0.0302(8) 0.0056(6) 0.0067(6) 0.0044(6)
C16 0.0346(8) 0.0187(7) 0.0337(8) 0.0042(6) 0.0169(7) 0.0006(6)
C23 0.0271(8) 0.0283(8) 0.0286(8) 0.0014(6) 0.0070(6) 0.0010(6)
C11 0.0264(8) 0.0305(8) 0.0355(9) 0.0060(7) 0.0118(6) 0.0021(6)
C27 0.0349(9) 0.0263(8) 0.0306(8) 0.0013(6) 0.0130(7) 0.0035(6)
C24 0.0297(8) 0.0357(9) 0.0308(8) -0.0025(7) 0.0136(7) -0.0011(7)
C25 0.0363(9) 0.0301(8) 0.0262(8) -0.0017(6) 0.0125(7) -0.0103(7)
C9 0.0399(9) 0.0349(9) 0.0230(8) 0.0003(6) 0.0058(7) -0.0010(7)
C26 0.0442(10) 0.0249(8) 0.0311(8) 0.0045(7) 0.0136(7) 0.0013(7)
C21 0.0359(9) 0.0306(8) 0.0420(10) 0.0099(7) 0.0134(7) 0.0076(7)
C36 0.0350(9) 0.0329(9) 0.0423(10) 0.0137(7) 0.0132(7) 0.0045(7)
C10 0.0385(9) 0.0370(9) 0.0307(8) 0.0060(7) 0.0152(7) 0.0033(7)
C35 0.0396(9) 0.0261(8) 0.0442(10) -0.0004(7) 0.0119(8) 0.0035(7)
C17 0.0565(12) 0.0298(9) 0.0463(11) -0.0060(8) 0.0263(9) 0.0013(8)
C39 0.0415(10) 0.0300(9) 0.0427(10) -0.0114(7) 0.0006(8) -0.0055(7)
C20 0.0407(11) 0.0407(10) 0.0686(14) 0.0244(10) 0.0215(10) 0.0120(8)
C29 0.0511(12) 0.0631(13) 0.0443(11) -0.0006(10) 0.0283(9) -0.0067(10)
C19 0.0603(14) 0.0365(11) 0.0935(18) 0.0214(11) 0.0499(14) 0.0212(10)
C18 0.0810(17) 0.0359(10) 0.0764(16) -0.0054(10) 0.0526(14) 0.0094(11)

loop_
_atom_type_symbol
_atom_type_description
_atom_type_scat_dispersion_real
_atom_type_scat_dispersion_imag
_atom_type_scat_source
C C 0.0181 0.0091 'International Tables Vol C Tables 4.2.6.8 and 6.1.1.4'
H H 0.0000 0.0000 'International Tables Vol C Tables 4.2.6.8 and 6.1.1.4'
N N 0.0311 0.0180 'International Tables Vol C Tables 4.2.6.8 and 6.1.1.4'
O O 0.0492 0.0322 'International Tables Vol C Tables 4.2.6.8 and 6.1.1.4'

loop_
_geom_angle_atom_site_label_1
_geom_angle_atom_site_label_2
_geom_angle_atom_site_label_3
_geom_angle
_geom_angle_site_symmetry_1
_geom_angle_site_symmetry_3
_geom_angle_publ_flag
C37 O38 C39 116.24(12) . . ?
C25 O28 C29 117.29(14) . . ?
O15 N13 C12 119.07(13) . . ?
O14 N13 O15 124.50(14) . . ?
O14 N13 C12 116.42(14) . . ?
C7 C12 N13 120.09(13) . . ?
C11 C12 N13 115.46(13) . . ?
C11 C12 C7 124.35(14) . . ?
C7 C1 H1 106.7 . . ?
C7 C1 C2 117.32(11) . . ?
C7 C1 C6 109.68(12) . . ?
C2 C1 H1 106.7 . . ?
C6 C1 H1 106.7 . . ?
C6 C1 C2 109.20(12) . . ?
C12 C7 C1 123.06(13) . . ?
C12 C7 C8 114.92(14) . . ?
C8 C7 C1 121.70(13) . . ?
C1 C2 H2 107.7 . . ?
C1 C2 C3 106.76(11) . . ?
C3 C2 H2 107.7 . . ?
C30 C2 C1 113.56(12) . . ?
C30 C2 H2 107.7 . . ?
C30 C2 C3 113.19(12) . . ?
C22 C4 C3 117.34(13) . . ?
C5 C4 C3 121.53(14) . . ?
C5 C4 C22 121.08(13) . . ?
C2 C3 H3 107.7 . . ?
C4 C3 C2 112.08(12) . . ?
C4 C3 H3 107.7 . . ?
C4 C3 C37 109.57(11) . . ?
C37 C3 C2 111.89(12) . . ?
C37 C3 H3 107.7 . . ?
O38 C37 C3 110.50(12) . . ?
O40 C37 O38 123.11(14) . . ?
O40 C37 C3 126.38(13) . . ?
C23 C22 C4 123.17(13) . . ?
C23 C22 C27 117.18(14) . . ?
C27 C22 C4 119.65(14) . . ?
C4 C5 H5 117.4 . . ?
C4 C5 C6 125.18(14) . . ?
C6 C5 H5 117.4 . . ?
C2 C30 H30 109.7 . . ?
C31 C30 C2 111.97(12) . . ?
C31 C30 H30 109.7 . . ?
C33 C30 C2 113.32(12) . . ?
C33 C30 H30 109.7 . . ?
C33 C30 C31 102.25(11) . . ?
C7 C8 H8 118.8 . . ?
C9 C8 C7 122.30(15) . . ?
C9 C8 H8 118.8 . . ?
O32 C31 C30 119.64(14) . . ?
O32 C31 C36 122.85(15) . . ?
C36 C31 C30 117.40(14) . . ?
C1 C6 H6 108.3 . . ?
C5 C6 C1 110.42(12) . . ?
C5 C6 H6 108.3 . . ?
C5 C6 C16 111.58(12) . . ?
C16 C6 C1 109.81(12) . . ?
C16 C6 H6 108.3 . . ?
O34 C33 C30 119.91(14) . . ?
O34 C33 C35 121.61(15) . . ?
C35 C33 C30 118.25(14) . . ?
C21 C16 C6 120.66(14) . . ?
C17 C16 C6 120.47(15) . . ?
C17 C16 C21 118.77(16) . . ?
C22 C23 H23 119.2 . . ?
C24 C23 C22 121.53(14) . . ?
C24 C23 H23 119.2 . . ?
C12 C11 H11 120.8 . . ?
C10 C11 C12 118.45(15) . . ?
C10 C11 H11 120.8 . . ?
C22 C27 H27 119.2 . . ?
C26 C27 C22 121.66(15) . . ?
C26 C27 H27 119.2 . . ?
C23 C24 H24 120.0 . . ?
C25 C24 C23 120.03(15) . . ?
C25 C24 H24 120.0 . . ?
O28 C25 C24 125.19(16) . . ?
O28 C25 C26 115.53(15) . . ?
C24 C25 C26 119.26(15) . . ?
C8 C9 H9 119.8 . . ?
C8 C9 C10 120.50(15) . . ?
C10 C9 H9 119.8 . . ?
C27 C26 C25 120.33(15) . . ?
C27 C26 H26 119.8 . . ?
C25 C26 H26 119.8 . . ?
C16 C21 H21 119.7 . . ?
C20 C21 C16 120.65(18) . . ?
C20 C21 H21 119.7 . . ?
C31 C36 H36A 109.5 . . ?
C31 C36 H36B 109.5 . . ?
C31 C36 H36C 109.5 . . ?
H36A C36 H36B 109.5 . . ?
H36A C36 H36C 109.5 . . ?
H36B C36 H36C 109.5 . . ?
C11 C10 C9 119.46(16) . . ?
C11 C10 H10 120.3 . . ?
C9 C10 H10 120.3 . . ?
C33 C35 H35A 109.5 . . ?
C33 C35 H35B 109.5 . . ?
C33 C35 H35C 109.5 . . ?
H35A C35 H35B 109.5 . . ?
H35A C35 H35C 109.5 . . ?
H35B C35 H35C 109.5 . . ?
C16 C17 H17 119.9 . . ?
C18 C17 C16 120.3(2) . . ?
C18 C17 H17 119.9 . . ?
O38 C39 H39A 109.5 . . ?
O38 C39 H39B 109.5 . . ?
O38 C39 H39C 109.5 . . ?
H39A C39 H39B 109.5 . . ?
H39A C39 H39C 109.5 . . ?
H39B C39 H39C 109.5 . . ?
C21 C20 H20 120.1 . . ?
C19 C20 C21 119.7(2) . . ?
C19 C20 H20 120.1 . . ?
O28 C29 H29A 109.5 . . ?
O28 C29 H29B 109.5 . . ?
O28 C29 H29C 109.5 . . ?
H29A C29 H29B 109.5 . . ?
H29A C29 H29C 109.5 . . ?
H29B C29 H29C 109.5 . . ?
C20 C19 H19 119.9 . . ?
C18 C19 C20 120.13(19) . . ?
C18 C19 H19 119.9 . . ?
C17 C18 H18 119.8 . . ?
C19 C18 C17 120.4(2) . . ?
C19 C18 H18 119.8 . . ?

loop_
_geom_bond_atom_site_label_1
_geom_bond_atom_site_label_2
_geom_bond_distance
_geom_bond_site_symmetry_2
_geom_bond_publ_flag
O38 C37 1.3469(18) . ?
O38 C39 1.4409(19) . ?
O40 C37 1.2010(18) . ?
O34 C33 1.2103(19) . ?
O32 C31 1.2134(19) . ?
O28 C25 1.3691(19) . ?
O28 C29 1.421(2) . ?
O15 N13 1.2285(18) . ?
O14 N13 1.2236(18) . ?
N13 C12 1.4645(19) . ?
C12 C7 1.393(2) . ?
C12 C11 1.386(2) . ?
C1 H1 1.0000 . ?
C1 C7 1.511(2) . ?
C1 C2 1.549(2) . ?
C1 C6 1.5480(19) . ?
C7 C8 1.400(2) . ?
C2 H2 1.0000 . ?
C2 C3 1.550(2) . ?
C2 C30 1.549(2) . ?
C4 C3 1.519(2) . ?
C4 C22 1.483(2) . ?
C4 C5 1.332(2) . ?
C3 H3 1.0000 . ?
C3 C37 1.520(2) . ?
C22 C23 1.395(2) . ?
C22 C27 1.401(2) . ?
C5 H5 0.9500 . ?
C5 C6 1.500(2) . ?
C30 H30 1.0000 . ?
C30 C31 1.547(2) . ?
C30 C33 1.539(2) . ?
C8 H8 0.9500 . ?
C8 C9 1.379(2) . ?
C31 C36 1.497(2) . ?
C6 H6 1.0000 . ?
C6 C16 1.517(2) . ?
C33 C35 1.504(2) . ?
C16 C21 1.393(2) . ?
C16 C17 1.390(2) . ?
C23 H23 0.9500 . ?
C23 C24 1.394(2) . ?
C11 H11 0.9500 . ?
C11 C10 1.383(2) . ?
C27 H27 0.9500 . ?
C27 C26 1.378(2) . ?
C24 H24 0.9500 . ?
C24 C25 1.384(2) . ?
C25 C26 1.392(2) . ?
C9 H9 0.9500 . ?
C9 C10 1.387(2) . ?
C26 H26 0.9500 . ?
C21 H21 0.9500 . ?
C21 C20 1.389(3) . ?
C36 H36A 0.9800 . ?
C36 H36B 0.9800 . ?
C36 H36C 0.9800 . ?
C10 H10 0.9500 . ?
C35 H35A 0.9800 . ?
C35 H35B 0.9800 . ?
C35 H35C 0.9800 . ?
C17 H17 0.9500 . ?
C17 C18 1.386(3) . ?
C39 H39A 0.9800 . ?
C39 H39B 0.9800 . ?
C39 H39C 0.9800 . ?
C20 H20 0.9500 . ?
C20 C19 1.380(3) . ?
C29 H29A 0.9800 . ?
C29 H29B 0.9800 . ?
C29 H29C 0.9800 . ?
C19 H19 0.9500 . ?
C19 C18 1.376(4) . ?
C18 H18 0.9500 . ?

loop_
_geom_torsion_atom_site_label_1
_geom_torsion_atom_site_label_2
_geom_torsion_atom_site_label_3
_geom_torsion_atom_site_label_4
_geom_torsion
_geom_torsion_site_symmetry_1
_geom_torsion_site_symmetry_2
_geom_torsion_site_symmetry_3
_geom_torsion_site_symmetry_4
_geom_torsion_publ_flag
O28 C25 C26 C27 177.69(15) . . . . ?
O15 N13 C12 C7 55.30(19) . . . . ?
O15 N13 C12 C11 -128.20(15) . . . . ?
O14 N13 C12 C7 -124.44(15) . . . . ?
O14 N13 C12 C11 52.06(18) . . . . ?
N13 C12 C7 C1 1.5(2) . . . . ?
N13 C12 C7 C8 175.06(13) . . . . ?
N13 C12 C11 C10 -176.23(14) . . . . ?
C12 C7 C8 C9 1.0(2) . . . . ?
C12 C11 C10 C9 1.1(2) . . . . ?
C1 C7 C8 C9 174.70(14) . . . . ?
C1 C2 C3 C4 49.65(15) . . . . ?
C1 C2 C3 C37 -73.90(14) . . . . ?
C1 C2 C30 C31 -74.67(15) . . . . ?
C1 C2 C30 C33 170.30(12) . . . . ?
C1 C6 C16 C21 -63.88(18) . . . . ?
C1 C6 C16 C17 112.65(16) . . . . ?
C7 C12 C11 C10 0.1(2) . . . . ?
C7 C1 C2 C3 166.86(12) . . . . ?
C7 C1 C2 C30 41.42(17) . . . . ?
C7 C1 C6 C5 177.83(12) . . . . ?
C7 C1 C6 C16 -58.72(15) . . . . ?
C7 C8 C9 C10 0.0(3) . . . . ?
C2 C1 C7 C12 -121.15(15) . . . . ?
C2 C1 C7 C8 65.70(18) . . . . ?
C2 C1 C6 C5 47.98(15) . . . . ?
C2 C1 C6 C16 171.43(12) . . . . ?
C2 C3 C37 O38 -89.87(15) . . . . ?
C2 C3 C37 O40 89.36(18) . . . . ?
C2 C30 C31 O32 -49.85(19) . . . . ?
C2 C30 C31 C36 133.76(14) . . . . ?
C2 C30 C33 O34 34.06(19) . . . . ?
C2 C30 C33 C35 -151.48(14) . . . . ?
C4 C3 C37 O38 145.18(13) . . . . ?
C4 C3 C37 O40 -35.6(2) . . . . ?
C4 C22 C23 C24 179.99(14) . . . . ?
C4 C22 C27 C26 179.77(15) . . . . ?
C4 C5 C6 C1 -11.3(2) . . . . ?
C4 C5 C6 C16 -133.74(15) . . . . ?
C3 C2 C30 C31 163.39(12) . . . . ?
C3 C2 C30 C33 48.36(16) . . . . ?
C3 C4 C22 C23 -39.6(2) . . . . ?
C3 C4 C22 C27 140.04(14) . . . . ?
C3 C4 C5 C6 -6.0(2) . . . . ?
C22 C4 C3 C2 167.83(12) . . . . ?
C22 C4 C3 C37 -67.34(16) . . . . ?
C22 C4 C5 C6 171.66(14) . . . . ?
C22 C23 C24 C25 -0.5(2) . . . . ?
C22 C27 C26 C25 1.0(3) . . . . ?
C5 C4 C3 C2 -14.41(19) . . . . ?
C5 C4 C3 C37 110.42(16) . . . . ?
C5 C4 C22 C23 142.58(16) . . . . ?
C5 C4 C22 C27 -37.7(2) . . . . ?
C5 C6 C16 C21 58.89(19) . . . . ?
C5 C6 C16 C17 -124.59(16) . . . . ?
C30 C2 C3 C4 175.31(11) . . . . ?
C30 C2 C3 C37 51.76(16) . . . . ?
C8 C9 C10 C11 -1.1(3) . . . . ?
C31 C30 C33 O34 -86.64(17) . . . . ?
C31 C30 C33 C35 87.82(16) . . . . ?
C6 C1 C7 C12 113.54(15) . . . . ?
C6 C1 C7 C8 -59.60(17) . . . . ?
C6 C1 C2 C3 -67.59(14) . . . . ?
C6 C1 C2 C30 166.96(11) . . . . ?
C6 C16 C21 C20 175.81(15) . . . . ?
C6 C16 C17 C18 -176.15(16) . . . . ?
C33 C30 C31 O32 71.78(17) . . . . ?
C33 C30 C31 C36 -104.61(15) . . . . ?
C16 C21 C20 C19 0.5(3) . . . . ?
C16 C17 C18 C19 0.2(3) . . . . ?
C23 C22 C27 C26 -0.5(2) . . . . ?
C23 C24 C25 O28 -177.79(15) . . . . ?
C23 C24 C25 C26 0.9(2) . . . . ?
C11 C12 C7 C1 -174.69(14) . . . . ?
C11 C12 C7 C8 -1.1(2) . . . . ?
C27 C22 C23 C24 0.3(2) . . . . ?
C24 C25 C26 C27 -1.1(2) . . . . ?
C21 C16 C17 C18 0.4(3) . . . . ?
C21 C20 C19 C18 0.2(3) . . . . ?
C17 C16 C21 C20 -0.8(2) . . . . ?
C39 O38 C37 O40 -1.7(2) . . . . ?
C39 O38 C37 C3 177.54(14) . . . . ?
C20 C19 C18 C17 -0.6(3) . . . . ?
C29 O28 C25 C24 -2.2(2) . . . . ?
C29 O28 C25 C26 179.05(15) . . . . ?
